data_7235257
loop_
_publ_author_name
'Xu, Zi-Yue'
'Luo, Yi'
'Zhang, Dan-Wei'
'Wang, Hui'
'Sun, Xing-Wen'
'Li, Zhan-Ting'

_publ_section_title
;
 Iridium complex-linked porous organic polymers for recyclable,
 broad-scope photocatalysis of organic transformations
;
_journal_issue 1
_journal_name_full 'Green Chemistry'
_journal_page_first 136
_journal_page_last 143
_journal_paper_doi 10.1039/C9GC03688A
_journal_volume 22
_journal_year 2020
_chemical_formula_sum 'C52 H46 Br2 F6 Ir N4 P'
_chemical_formula_weight 1223.92
_space_group_crystal_system monoclinic
_space_group_IT_number 15
_space_group_name_Hall '-C 2yc'
_space_group_name_H-M_alt 'C 1 2/c 1'
_atom_sites_solution_hydrogens geom
_audit_creation_method SHELXL-2014/7
_audit_update_record
;
2019-10-24 deposited with the CCDC.	2019-11-22 downloaded from the CCDC.
;
_cell_angle_alpha 90
_cell_angle_beta 104.511(2)
_cell_angle_gamma 90
_cell_formula_units_Z 4
_cell_length_a 14.8779(7)
_cell_length_b 25.5062(7)
_cell_length_c 15.6343(5)
_cell_measurement_reflns_used 9917
_cell_measurement_temperature 296(2)
_cell_measurement_theta_max 54.81
_cell_measurement_theta_min 3.53
_cell_volume 5743.6(4)
_computing_cell_refinement 'Bruker SAINT'
_computing_data_collection 'Bruker APEX2'
_computing_data_reduction 'Bruker SAINT'
_computing_molecular_graphics 'Bruker SHELXTL'
_computing_publication_material 'Bruker SHELXTL'
_computing_structure_refinement 'SHELXL-2014/7 (Sheldrick, 2014)'
_computing_structure_solution 'SHELXS-97 (Sheldrick 2008)'
_diffrn_ambient_temperature 296(2)
_diffrn_measured_fraction_theta_full 0.998
_diffrn_measured_fraction_theta_max 0.995
_diffrn_measurement_device_type 'Bruker APEX-II CCD'
_diffrn_measurement_method '\f and \w scans'
_diffrn_radiation_type GaK\a
_diffrn_radiation_wavelength 1.34138
_diffrn_reflns_av_R_equivalents 0.0868
_diffrn_reflns_av_unetI/netI 0.0525
_diffrn_reflns_Laue_measured_fraction_full 0.998
_diffrn_reflns_Laue_measured_fraction_max 0.995
_diffrn_reflns_limit_h_max 18
_diffrn_reflns_limit_h_min -18
_diffrn_reflns_limit_k_max 31
_diffrn_reflns_limit_k_min -30
_diffrn_reflns_limit_l_max 19
_diffrn_reflns_limit_l_min -16
_diffrn_reflns_number 31640
_diffrn_reflns_point_group_measured_fraction_full 0.998
_diffrn_reflns_point_group_measured_fraction_max 0.995
_diffrn_reflns_theta_full 53.594
_diffrn_reflns_theta_max 55.030
_diffrn_reflns_theta_min 3.529
_exptl_absorpt_coefficient_mu 4.529
_exptl_absorpt_correction_T_max 0.751
_exptl_absorpt_correction_T_min 0.291
_exptl_absorpt_correction_type multi-scan
_exptl_absorpt_process_details sadabs
_exptl_crystal_colour orange
_exptl_crystal_density_diffrn 1.415
_exptl_crystal_description block
_exptl_crystal_F_000 2408
_exptl_crystal_size_max 0.590
_exptl_crystal_size_mid 0.180
_exptl_crystal_size_min 0.150
_refine_diff_density_max 1.728
_refine_diff_density_min -1.131
_refine_diff_density_rms 0.158
_refine_ls_extinction_method none
_refine_ls_goodness_of_fit_ref 1.070
_refine_ls_hydrogen_treatment constr
_refine_ls_matrix_type full
_refine_ls_number_parameters 320
_refine_ls_number_reflns 5456
_refine_ls_number_restraints 48
_refine_ls_restrained_S_all 1.086
_refine_ls_R_factor_all 0.0526
_refine_ls_R_factor_gt 0.0485
_refine_ls_shift/su_max 0.001
_refine_ls_shift/su_mean 0.000
_refine_ls_structure_factor_coef Fsqd
_refine_ls_weighting_details 'w=1/[\s^2^(Fo^2^)+(0.0989P)^2^+1.4277P] where P=(Fo^2^+2Fc^2^)/3'
_refine_ls_weighting_scheme calc
_refine_ls_wR_factor_gt 0.1336
_refine_ls_wR_factor_ref 0.1375
_reflns_Friedel_coverage 0.000
_reflns_number_gt 5027
_reflns_number_total 5456
_reflns_threshold_expression 'I > 2\s(I)'
_cod_data_source_file c9gc03688a2.cif
_cod_data_source_block platon_sq
_cod_depositor_comments
;Adding full bibliography for 7235257--7235259.cif.

 Adding full bibliography for 7235257--7235259.cif.
;
_cod_original_sg_symbol_H-M 'C 2/c'
_cod_database_code 7235257
_shelx_shelxl_version_number 2014/7
_shelx_space_group_comment
; 
The symmetry employed for this shelxl refinement is uniquely defined 
by the following loop, which should always be used as a source of 
symmetry information in preference to the above space-group names. 
They are only intended as comments. 
;
_shelx_estimated_absorpt_t_min 0.175
_shelx_estimated_absorpt_t_max 0.550

loop_
_space_group_symop_operation_xyz
'x, y, z'
'-x, y, -z+1/2'
'x+1/2, y+1/2, z'
'-x+1/2, y+1/2, -z+1/2'
'-x, -y, -z'
'x, -y, z-1/2'
'-x+1/2, -y+1/2, -z'
'x+1/2, -y+1/2, z-1/2'

loop_
_atom_site_label
_atom_site_type_symbol
_atom_site_fract_x
_atom_site_fract_y
_atom_site_fract_z
_atom_site_U_iso_or_equiv
_atom_site_adp_type
_atom_site_occupancy
_atom_site_site_symmetry_order
_atom_site_calc_flag
_atom_site_refinement_flags_posn
_atom_site_refinement_flags_adp
_atom_site_refinement_flags_occupancy
Ir1 Ir 1.0000 0.49408(2) 0.7500 0.03793(13) Uani 1 2 d S T P
Br1 Br 0.32940(5) 0.43088(4) 0.27260(6) 0.1073(3) Uani 1 1 d . . .
P1 P 0.5000 0.65492(13) 0.2500 0.1092(11) Uani 1 2 d S T P
F1 F 0.5613(6) 0.6528(3) 0.1829(6) 0.193(3) Uani 1 1 d . . .
F2 F 0.5912(14) 0.6764(9) 0.3132(14) 0.188(7) Uani 0.5 1 d . U P
F3 F 0.5491(11) 0.6010(5) 0.2717(14) 0.166(6) Uani 0.5 1 d . U P
F4 F 0.4241(12) 0.6329(11) 0.1690(13) 0.178(6) Uani 0.5 1 d . U P
F5 F 0.4697(12) 0.7107(6) 0.2225(11) 0.163(6) Uani 0.5 1 d . U P
N1 N 0.8753(3) 0.48876(15) 0.6589(3) 0.0417(8) Uani 1 1 d . . .
N2 N 0.9483(2) 0.56023(15) 0.8076(2) 0.0407(8) Uani 1 1 d . . .
C1 C 0.9378(3) 0.43901(19) 0.8089(3) 0.0466(10) Uani 1 1 d . . .
C2 C 0.9712(4) 0.4159(2) 0.8910(4) 0.0577(12) Uani 1 1 d . . .
H2 H 1.0316 0.4227 0.9233 0.069 Uiso 1 1 calc R U .
C3 C 0.9148(4) 0.3824(3) 0.9259(4) 0.0718(16) Uani 1 1 d . . .
H3 H 0.9384 0.3674 0.9812 0.086 Uiso 1 1 calc R U .
C4 C 0.8272(5) 0.3714(3) 0.8810(5) 0.085(2) Uani 1 1 d . . .
H4 H 0.7910 0.3490 0.9054 0.102 Uiso 1 1 calc R U .
C5 C 0.7901(4) 0.3938(3) 0.7969(4) 0.0754(17) Uani 1 1 d . . .
H5 H 0.7295 0.3869 0.7654 0.090 Uiso 1 1 calc R U .
C6 C 0.8479(3) 0.4270(2) 0.7623(4) 0.0535(11) Uani 1 1 d . . .
C7 C 0.8145(3) 0.45362(18) 0.6768(3) 0.0464(10) Uani 1 1 d . . .
C8 C 0.7288(3) 0.4448(2) 0.6172(3) 0.0516(11) Uani 1 1 d . . .
H8 H 0.6880 0.4204 0.6310 0.062 Uiso 1 1 calc R U .
C9 C 0.7035(3) 0.4718(2) 0.5375(3) 0.0508(11) Uani 1 1 d . . .
C10 C 0.7675(4) 0.5084(2) 0.5208(4) 0.0529(13) Uani 1 1 d . . .
H10 H 0.7542 0.5276 0.4686 0.063 Uiso 1 1 calc R U .
C11 C 0.8501(3) 0.5154(2) 0.5827(3) 0.0480(11) Uani 1 1 d . . .
H11 H 0.8913 0.5402 0.5711 0.058 Uiso 1 1 calc R U .
C12 C 0.6135(3) 0.4621(2) 0.4740(3) 0.0568(12) Uani 1 1 d . . .
C13 C 0.5696(5) 0.5009(2) 0.4160(5) 0.0598(15) Uani 1 1 d . . .
H13 H 0.5976 0.5335 0.4168 0.072 Uiso 1 1 calc R U .
C14 C 0.4851(5) 0.4917(3) 0.3574(5) 0.0692(18) Uani 1 1 d . . .
H14 H 0.4557 0.5182 0.3198 0.083 Uiso 1 1 calc R U .
C15 C 0.4446(4) 0.4434(3) 0.3548(4) 0.0785(19) Uani 1 1 d . . .
C16 C 0.4851(5) 0.4041(3) 0.4113(6) 0.097(2) Uani 1 1 d . . .
H16 H 0.4565 0.3715 0.4096 0.117 Uiso 1 1 calc R U .
C17 C 0.5694(4) 0.4139(3) 0.4710(5) 0.0796(19) Uani 1 1 d . . .
H17 H 0.5972 0.3876 0.5099 0.096 Uiso 1 1 calc R U .
C18 C 0.9687(3) 0.60794(18) 0.7805(3) 0.0427(9) Uani 1 1 d . . .
C19 C 0.9340(4) 0.6522(2) 0.8088(4) 0.0579(13) Uani 1 1 d . . .
H19 H 0.9504 0.6847 0.7902 0.070 Uiso 1 1 calc R U .
C20 C 0.8746(4) 0.6501(2) 0.8648(4) 0.0649(14) Uani 1 1 d . . .
C21 C 0.8558(4) 0.6006(2) 0.8912(3) 0.0544(12) Uani 1 1 d . . .
H21 H 0.8168 0.5968 0.9290 0.065 Uiso 1 1 calc R U .
C22 C 0.8932(3) 0.5571(2) 0.8632(3) 0.0466(10) Uani 1 1 d . . .
H22 H 0.8802 0.5243 0.8832 0.056 Uiso 1 1 calc R U .
C23 C 0.8315(6) 0.6992(3) 0.8917(6) 0.096(2) Uani 1 1 d . U .
C24 C 0.7593(9) 0.6851(5) 0.9420(10) 0.176(5) Uani 1 1 d . U .
H24A H 0.7899 0.6714 0.9990 0.264 Uiso 1 1 calc R U .
H24B H 0.7176 0.6592 0.9095 0.264 Uiso 1 1 calc R U .
H24C H 0.7248 0.7159 0.9492 0.264 Uiso 1 1 calc R U .
C25 C 0.9105(9) 0.7344(4) 0.9429(8) 0.143(4) Uani 1 1 d . U .
H25A H 0.9286 0.7234 1.0035 0.214 Uiso 1 1 calc R U .
H25B H 0.8896 0.7701 0.9399 0.214 Uiso 1 1 calc R U .
H25C H 0.9626 0.7317 0.9173 0.214 Uiso 1 1 calc R U .
C26 C 0.7827(8) 0.7308(4) 0.8062(11) 0.165(5) Uani 1 1 d . U .
H26A H 0.7705 0.7659 0.8222 0.247 Uiso 1 1 calc R U .
H26B H 0.7252 0.7140 0.7777 0.247 Uiso 1 1 calc R U .
H26C H 0.8225 0.7316 0.7665 0.247 Uiso 1 1 calc R U .

loop_
_atom_site_aniso_label
_atom_site_aniso_U_11
_atom_site_aniso_U_22
_atom_site_aniso_U_33
_atom_site_aniso_U_23
_atom_site_aniso_U_13
_atom_site_aniso_U_12
Ir1 0.03264(19) 0.04279(18) 0.03660(19) 0.000 0.00535(12) 0.000
Br1 0.0585(4) 0.1396(7) 0.0997(6) -0.0374(5) -0.0251(4) -0.0003(4)
P1 0.092(2) 0.0767(17) 0.159(3) 0.000 0.031(2) 0.000
F1 0.194(7) 0.188(7) 0.227(8) -0.024(6) 0.110(7) 0.030(6)
F2 0.178(13) 0.160(12) 0.198(14) -0.014(12) -0.004(11) 0.011(12)
F3 0.173(12) 0.098(7) 0.232(14) 0.024(9) 0.058(12) 0.015(7)
F4 0.128(10) 0.210(15) 0.178(12) -0.064(12) 0.005(9) -0.010(11)
F5 0.185(15) 0.130(8) 0.185(15) 0.032(9) 0.069(11) 0.088(9)
N1 0.035(2) 0.048(2) 0.040(2) 0.0021(16) 0.0063(17) 0.0015(15)
N2 0.0336(18) 0.050(2) 0.038(2) 0.0008(15) 0.0081(15) -0.0005(15)
C1 0.043(2) 0.048(2) 0.047(3) 0.005(2) 0.008(2) 0.0005(19)
C2 0.057(3) 0.057(3) 0.054(3) 0.014(2) 0.005(2) -0.006(2)
C3 0.069(4) 0.075(4) 0.065(4) 0.028(3) 0.005(3) -0.007(3)
C4 0.083(5) 0.088(5) 0.083(5) 0.034(4) 0.016(4) -0.028(4)
C5 0.060(3) 0.079(4) 0.079(4) 0.026(3) 0.003(3) -0.016(3)
C6 0.042(3) 0.056(3) 0.060(3) 0.011(2) 0.007(2) -0.003(2)
C7 0.039(2) 0.048(2) 0.051(3) 0.001(2) 0.0075(19) -0.0056(18)
C8 0.040(2) 0.054(3) 0.056(3) -0.001(2) 0.004(2) -0.007(2)
C9 0.038(2) 0.060(3) 0.051(3) -0.007(2) 0.004(2) 0.003(2)
C10 0.046(3) 0.066(3) 0.043(3) 0.002(2) 0.005(2) 0.004(2)
C11 0.042(3) 0.055(3) 0.044(3) 0.006(2) 0.007(2) -0.003(2)
C12 0.045(3) 0.067(3) 0.052(3) -0.012(2) 0.001(2) 0.003(2)
C13 0.049(4) 0.078(4) 0.049(3) -0.006(2) 0.006(3) 0.001(2)
C14 0.050(4) 0.091(5) 0.058(4) -0.003(3) -0.004(3) 0.011(3)
C15 0.045(3) 0.103(5) 0.071(4) -0.027(4) -0.016(3) 0.005(3)
C16 0.072(4) 0.083(5) 0.113(6) -0.026(4) -0.021(4) -0.008(4)
C17 0.064(4) 0.068(4) 0.087(4) -0.007(3) -0.017(3) 0.000(3)
C18 0.036(2) 0.051(2) 0.043(2) -0.0009(19) 0.0137(19) -0.0003(17)
C19 0.059(3) 0.044(2) 0.077(4) -0.010(2) 0.031(3) -0.003(2)
C20 0.064(3) 0.066(3) 0.073(4) -0.019(3) 0.032(3) 0.000(3)
C21 0.042(3) 0.078(3) 0.047(3) -0.008(2) 0.019(2) -0.005(2)
C22 0.040(2) 0.060(3) 0.043(2) 0.002(2) 0.0159(19) -0.0015(19)
C23 0.100(5) 0.076(4) 0.136(7) -0.038(4) 0.072(5) -0.005(4)
C24 0.187(10) 0.124(8) 0.280(13) -0.068(8) 0.173(10) -0.011(7)
C25 0.178(10) 0.096(6) 0.179(10) -0.070(7) 0.091(9) -0.020(6)
C26 0.132(9) 0.104(7) 0.269(15) -0.026(9) 0.069(10) 0.051(7)

loop_
_atom_type_symbol
_atom_type_description
_atom_type_scat_dispersion_real
_atom_type_scat_dispersion_imag
_atom_type_scat_source
C C 0.0137 0.0067 'International Tables Vol C Tables 4.2.6.8 and 6.1.1.4'
H H 0.0000 0.0000 'International Tables Vol C Tables 4.2.6.8 and 6.1.1.4'
Br Br -0.9338 1.0006 'International Tables Vol C Tables 4.2.6.8 and 6.1.1.4'
F F 0.0583 0.0400 'International Tables Vol C Tables 4.2.6.8 and 6.1.1.4'
Ir Ir -5.7005 5.2682 'International Tables Vol C Tables 4.2.6.8 and 6.1.1.4'
N N 0.0241 0.0134 'International Tables Vol C Tables 4.2.6.8 and 6.1.1.4'
P P 0.2543 0.3332 'International Tables Vol C Tables 4.2.6.8 and 6.1.1.4'

loop_
_geom_angle_atom_site_label_1
_geom_angle_atom_site_label_2
_geom_angle_atom_site_label_3
_geom_angle
_geom_angle_site_symmetry_1
_geom_angle_site_symmetry_3
C1 Ir1 C1 92.2(3) 2_756 .
C1 Ir1 N1 80.33(18) 2_756 2_756
C1 Ir1 N1 94.35(18) . 2_756
C1 Ir1 N1 94.35(18) 2_756 .
C1 Ir1 N1 80.33(18) . .
N1 Ir1 N1 172.4(2) 2_756 .
C1 Ir1 N2 171.64(15) 2_756 .
C1 Ir1 N2 95.8(2) . .
N1 Ir1 N2 96.81(15) 2_756 .
N1 Ir1 N2 89.20(15) . .
C1 Ir1 N2 95.8(2) 2_756 2_756
C1 Ir1 N2 171.64(15) . 2_756
N1 Ir1 N2 89.20(15) 2_756 2_756
N1 Ir1 N2 96.81(15) . 2_756
N2 Ir1 N2 76.2(2) . 2_756
F5 P1 F5 41.6(13) . 2_655
F5 P1 F1 92.3(8) . 2_655
F5 P1 F1 91.4(8) 2_655 2_655
F5 P1 F1 91.4(8) . .
F5 P1 F1 92.3(8) 2_655 .
F1 P1 F1 176.1(7) 2_655 .
F5 P1 F3 168.2(10) . .
F5 P1 F3 132.5(10) 2_655 .
F1 P1 F3 98.4(8) 2_655 .
F1 P1 F3 78.1(8) . .
F5 P1 F3 132.5(9) . 2_655
F5 P1 F3 168.2(10) 2_655 2_655
F1 P1 F3 78.1(8) 2_655 2_655
F1 P1 F3 98.4(8) . 2_655
F3 P1 F3 55.6(13) . 2_655
F5 P1 F2 90.0(14) . .
F5 P1 F2 49.1(8) 2_655 .
F1 P1 F2 98.6(9) 2_655 .
F1 P1 F2 82.8(9) . .
F3 P1 F2 83.5(10) . .
F3 P1 F2 137.2(13) 2_655 .
F5 P1 F2 49.1(8) . 2_655
F5 P1 F2 90.0(14) 2_655 2_655
F1 P1 F2 82.8(9) 2_655 2_655
F1 P1 F2 98.6(9) . 2_655
F3 P1 F2 137.2(13) . 2_655
F3 P1 F2 83.5(10) 2_655 2_655
F2 P1 F2 139.0(18) . 2_655
F5 P1 F4 131.5(14) . 2_655
F5 P1 F4 90.2(11) 2_655 2_655
F1 P1 F4 82.5(8) 2_655 2_655
F1 P1 F4 96.1(8) . 2_655
F3 P1 F4 46.0(9) . 2_655
F3 P1 F4 93.7(16) 2_655 2_655
F2 P1 F4 44.1(9) . 2_655
F2 P1 F4 165.3(12) 2_655 2_655
F5 P1 F4 90.2(11) . .
F5 P1 F4 131.5(14) 2_655 .
F1 P1 F4 96.1(8) 2_655 .
F1 P1 F4 82.5(8) . .
F3 P1 F4 93.7(16) . .
F3 P1 F4 46.0(9) 2_655 .
F2 P1 F4 165.3(12) . .
F2 P1 F4 44.1(9) 2_655 .
F4 P1 F4 138(2) 2_655 .
F4 F2 F5 126(2) 2_655 2_655
F4 F2 P1 68.4(13) 2_655 .
F5 F2 P1 63.8(10) 2_655 .
F4 F3 F3 117.0(17) 2_655 2_655
F4 F3 P1 67.8(11) 2_655 .
F3 F3 P1 62.2(7) 2_655 .
F2 F4 F3 120(2) 2_655 2_655
F2 F4 P1 67.5(13) 2_655 .
F3 F4 P1 66.2(11) 2_655 .
F5 F5 F2 134.9(13) 2_655 2_655
F5 F5 P1 69.2(7) 2_655 .
F2 F5 P1 67.2(11) 2_655 .
C11 N1 C7 117.9(4) . .
C11 N1 Ir1 126.1(3) . .
C7 N1 Ir1 116.0(3) . .
C22 N2 C18 118.8(4) . .
C22 N2 Ir1 124.7(3) . .
C18 N2 Ir1 116.4(3) . .
C2 C1 C6 117.8(5) . .
C2 C1 Ir1 128.1(4) . .
C6 C1 Ir1 113.9(3) . .
C1 C2 C3 120.6(5) . .
C1 C2 H2 119.7 . .
C3 C2 H2 119.7 . .
C4 C3 C2 121.3(5) . .
C4 C3 H3 119.3 . .
C2 C3 H3 119.3 . .
C3 C4 C5 120.1(6) . .
C3 C4 H4 119.9 . .
C5 C4 H4 119.9 . .
C6 C5 C4 117.9(5) . .
C6 C5 H5 121.1 . .
C4 C5 H5 121.1 . .
C1 C6 C5 122.2(5) . .
C1 C6 C7 115.8(4) . .
C5 C6 C7 121.9(5) . .
N1 C7 C8 121.0(4) . .
N1 C7 C6 113.9(4) . .
C8 C7 C6 125.1(4) . .
C9 C8 C7 120.9(5) . .
C9 C8 H8 119.5 . .
C7 C8 H8 119.5 . .
C8 C9 C10 116.9(4) . .
C8 C9 C12 121.0(5) . .
C10 C9 C12 122.1(5) . .
C11 C10 C9 119.0(5) . .
C11 C10 H10 120.5 . .
C9 C10 H10 120.5 . .
N1 C11 C10 124.2(5) . .
N1 C11 H11 117.9 . .
C10 C11 H11 117.9 . .
C17 C12 C13 117.9(5) . .
C17 C12 C9 120.9(5) . .
C13 C12 C9 121.2(5) . .
C14 C13 C12 121.0(6) . .
C14 C13 H13 119.5 . .
C12 C13 H13 119.5 . .
C15 C14 C13 119.7(6) . .
C15 C14 H14 120.2 . .
C13 C14 H14 120.2 . .
C14 C15 C16 121.4(6) . .
C14 C15 Br1 119.3(5) . .
C16 C15 Br1 119.3(5) . .
C15 C16 C17 118.5(7) . .
C15 C16 H16 120.7 . .
C17 C16 H16 120.7 . .
C16 C17 C12 121.6(6) . .
C16 C17 H17 119.2 . .
C12 C17 H17 119.2 . .
N2 C18 C19 120.9(4) . .
N2 C18 C18 115.3(2) . 2_756
C19 C18 C18 123.8(3) . 2_756
C18 C19 C20 121.6(5) . .
C18 C19 H19 119.2 . .
C20 C19 H19 119.2 . .
C21 C20 C19 115.7(5) . .
C21 C20 C23 122.8(5) . .
C19 C20 C23 121.5(6) . .
C22 C21 C20 121.2(5) . .
C22 C21 H21 119.4 . .
C20 C21 H21 119.4 . .
N2 C22 C21 121.8(5) . .
N2 C22 H22 119.1 . .
C21 C22 H22 119.1 . .
C20 C23 C24 110.5(7) . .
C20 C23 C25 107.8(7) . .
C24 C23 C25 114.5(8) . .
C20 C23 C26 108.9(7) . .
C24 C23 C26 108.9(9) . .
C25 C23 C26 105.9(9) . .
C23 C24 H24A 109.5 . .
C23 C24 H24B 109.5 . .
H24A C24 H24B 109.5 . .
C23 C24 H24C 109.5 . .
H24A C24 H24C 109.5 . .
H24B C24 H24C 109.5 . .
C23 C25 H25A 109.5 . .
C23 C25 H25B 109.5 . .
H25A C25 H25B 109.5 . .
C23 C25 H25C 109.5 . .
H25A C25 H25C 109.5 . .
H25B C25 H25C 109.5 . .
C23 C26 H26A 109.5 . .
C23 C26 H26B 109.5 . .
H26A C26 H26B 109.5 . .
C23 C26 H26C 109.5 . .
H26A C26 H26C 109.5 . .
H26B C26 H26C 109.5 . .

loop_
_geom_bond_atom_site_label_1
_geom_bond_atom_site_label_2
_geom_bond_distance
_geom_bond_site_symmetry_2
Ir1 C1 2.026(5) 2_756
Ir1 C1 2.026(5) .
Ir1 N1 2.041(4) 2_756
Ir1 N1 2.041(4) .
Ir1 N2 2.144(4) .
Ir1 N2 2.144(4) 2_756
Br1 C15 1.894(5) .
P1 F5 1.521(12) .
P1 F5 1.521(12) 2_655
P1 F1 1.554(8) 2_655
P1 F1 1.554(8) .
P1 F3 1.555(13) .
P1 F3 1.555(13) 2_655
P1 F2 1.563(19) .
P1 F2 1.563(19) 2_655
P1 F4 1.574(16) 2_655
P1 F4 1.574(16) .
F2 F4 1.18(2) 2_655
F2 F5 1.28(2) 2_655
F3 F4 1.22(2) 2_655
F3 F3 1.45(3) 2_655
F4 F2 1.18(2) 2_655
F4 F3 1.22(2) 2_655
F5 F5 1.08(3) 2_655
F5 F2 1.28(2) 2_655
N1 C11 1.341(7) .
N1 C7 1.351(6) .
N2 C22 1.338(6) .
N2 C18 1.348(6) .
C1 C2 1.388(7) .
C1 C6 1.388(7) .
C2 C3 1.400(8) .
C2 H2 0.9300 .
C3 C4 1.346(9) .
C3 H3 0.9300 .
C4 C5 1.413(9) .
C4 H4 0.9300 .
C5 C6 1.406(8) .
C5 H5 0.9300 .
C6 C7 1.471(7) .
C7 C8 1.397(6) .
C8 C9 1.391(7) .
C8 H8 0.9300 .
C9 C10 1.404(8) .
C9 C12 1.475(7) .
C10 C11 1.372(8) .
C10 H10 0.9300 .
C11 H11 0.9300 .
C12 C17 1.388(8) .
C12 C13 1.389(8) .
C13 C14 1.378(10) .
C13 H13 0.9300 .
C14 C15 1.367(10) .
C14 H14 0.9300 .
C15 C16 1.373(10) .
C16 C17 1.386(9) .
C16 H16 0.9300 .
C17 H17 0.9300 .
C18 C19 1.361(7) .
C18 C18 1.489(8) 2_756
C19 C20 1.392(8) .
C19 H19 0.9300 .
C20 C21 1.380(8) .
C20 C23 1.516(8) .
C21 C22 1.361(7) .
C21 H21 0.9300 .
C22 H22 0.9300 .
C23 C24 1.525(12) .
C23 C25 1.535(13) .
C23 C26 1.573(17) .
C24 H24A 0.9600 .
C24 H24B 0.9600 .
C24 H24C 0.9600 .
C25 H25A 0.9600 .
C25 H25B 0.9600 .
C25 H25C 0.9600 .
C26 H26A 0.9600 .
C26 H26B 0.9600 .
C26 H26C 0.9600 .

loop_
_geom_torsion_atom_site_label_1
_geom_torsion_atom_site_label_2
_geom_torsion_atom_site_label_3
_geom_torsion_atom_site_label_4
_geom_torsion
_geom_torsion_site_symmetry_1
_geom_torsion_site_symmetry_4
F5 P1 F2 F4 162.1(17) . 2_655
F5 P1 F2 F4 154(2) 2_655 2_655
F1 P1 F2 F4 69.8(17) 2_655 2_655
F1 P1 F2 F4 -106.5(16) . 2_655
F3 P1 F2 F4 -27.7(17) . 2_655
F3 P1 F2 F4 -12(3) 2_655 2_655
F2 P1 F2 F4 158.7(19) 2_655 2_655
F4 P1 F2 F4 -107(8) . 2_655
F5 P1 F2 F5 7.9(17) . 2_655
F1 P1 F2 F5 -84.4(13) 2_655 2_655
F1 P1 F2 F5 99.3(13) . 2_655
F3 P1 F2 F5 178.1(14) . 2_655
F3 P1 F2 F5 -166.1(14) 2_655 2_655
F2 P1 F2 F5 4.5(10) 2_655 2_655
F4 P1 F2 F5 -154(2) 2_655 2_655
F4 P1 F2 F5 99(7) . 2_655
F5 P1 F3 F4 83(5) . 2_655
F5 P1 F3 F4 28.7(19) 2_655 2_655
F1 P1 F3 F4 -71.0(13) 2_655 2_655
F1 P1 F3 F4 110.8(13) . 2_655
F3 P1 F3 F4 -140(2) 2_655 2_655
F2 P1 F3 F4 26.8(15) . 2_655
F2 P1 F3 F4 -159.4(16) 2_655 2_655
F4 P1 F3 F4 -167.7(9) . 2_655
F5 P1 F3 F3 -136(4) . 2_655
F5 P1 F3 F3 169.0(12) 2_655 2_655
F1 P1 F3 F3 69.3(15) 2_655 2_655
F1 P1 F3 F3 -109.0(16) . 2_655
F2 P1 F3 F3 167.0(18) . 2_655
F2 P1 F3 F3 -19(3) 2_655 2_655
F4 P1 F3 F3 140(2) 2_655 2_655
F4 P1 F3 F3 -27.4(16) . 2_655
F5 P1 F4 F2 -19.2(17) . 2_655
F5 P1 F4 F2 -24(2) 2_655 2_655
F1 P1 F4 F2 73.1(17) 2_655 2_655
F1 P1 F4 F2 -110.6(17) . 2_655
F3 P1 F4 F2 171.9(17) . 2_655
F3 P1 F4 F2 140(2) 2_655 2_655
F2 P1 F4 F2 -110(6) . 2_655
F4 P1 F4 F2 158.6(18) 2_655 2_655
F5 P1 F4 F3 -159.3(14) . 2_655
F5 P1 F4 F3 -164.3(13) 2_655 2_655
F1 P1 F4 F3 -66.9(13) 2_655 2_655
F1 P1 F4 F3 109.3(13) . 2_655
F3 P1 F4 F3 31.9(18) . 2_655
F2 P1 F4 F3 110(7) . 2_655
F2 P1 F4 F3 -140(2) 2_655 2_655
F4 P1 F4 F3 18.6(10) 2_655 2_655
F1 P1 F5 F5 89.5(18) 2_655 2_655
F1 P1 F5 F5 -91.9(18) . 2_655
F3 P1 F5 F5 -65(6) . 2_655
F3 P1 F5 F5 165.4(16) 2_655 2_655
F2 P1 F5 F5 -9(2) . 2_655
F2 P1 F5 F5 168(3) 2_655 2_655
F4 P1 F5 F5 8(3) 2_655 2_655
F4 P1 F5 F5 -174.3(19) . 2_655
F5 P1 F5 F2 -168(3) 2_655 2_655
F1 P1 F5 F2 -78.5(14) 2_655 2_655
F1 P1 F5 F2 100.1(14) . 2_655
F3 P1 F5 F2 127(5) . 2_655
F3 P1 F5 F2 -3(2) 2_655 2_655
F2 P1 F5 F2 -177.0(7) . 2_655
F4 P1 F5 F2 -160.4(16) 2_655 2_655
F4 P1 F5 F2 17.7(16) . 2_655
C6 C1 C2 C3 -1.2(8) . .
Ir1 C1 C2 C3 173.1(5) . .
C1 C2 C3 C4 0.3(11) . .
C2 C3 C4 C5 0.0(12) . .
C3 C4 C5 C6 0.7(12) . .
C2 C1 C6 C5 1.9(9) . .
Ir1 C1 C6 C5 -173.2(5) . .
C2 C1 C6 C7 178.2(5) . .
Ir1 C1 C6 C7 3.1(6) . .
C4 C5 C6 C1 -1.7(10) . .
C4 C5 C6 C7 -177.8(6) . .
C11 N1 C7 C8 1.0(7) . .
Ir1 N1 C7 C8 -176.9(4) . .
C11 N1 C7 C6 -179.2(4) . .
Ir1 N1 C7 C6 3.0(5) . .
C1 C6 C7 N1 -4.0(7) . .
C5 C6 C7 N1 172.3(6) . .
C1 C6 C7 C8 175.9(5) . .
C5 C6 C7 C8 -7.8(9) . .
N1 C7 C8 C9 0.1(8) . .
C6 C7 C8 C9 -179.7(5) . .
C7 C8 C9 C10 -0.6(8) . .
C7 C8 C9 C12 179.3(5) . .
C8 C9 C10 C11 0.0(8) . .
C12 C9 C10 C11 -179.9(5) . .
C7 N1 C11 C10 -1.6(8) . .
Ir1 N1 C11 C10 176.0(4) . .
C9 C10 C11 N1 1.1(9) . .
C8 C9 C12 C17 -27.2(8) . .
C10 C9 C12 C17 152.7(6) . .
C8 C9 C12 C13 152.1(6) . .
C10 C9 C12 C13 -28.0(8) . .
C17 C12 C13 C14 -0.1(10) . .
C9 C12 C13 C14 -179.4(6) . .
C12 C13 C14 C15 -1.4(11) . .
C13 C14 C15 C16 1.9(12) . .
C13 C14 C15 Br1 -179.0(6) . .
C14 C15 C16 C17 -0.9(12) . .
Br1 C15 C16 C17 180.0(6) . .
C15 C16 C17 C12 -0.6(12) . .
C13 C12 C17 C16 1.1(11) . .
C9 C12 C17 C16 -179.6(7) . .
C22 N2 C18 C19 -0.2(7) . .
Ir1 N2 C18 C19 175.7(4) . .
C22 N2 C18 C18 179.3(5) . 2_756
Ir1 N2 C18 C18 -4.8(6) . 2_756
N2 C18 C19 C20 -1.5(8) . .
C18 C18 C19 C20 179.1(6) 2_756 .
C18 C19 C20 C21 1.7(9) . .
C18 C19 C20 C23 -176.2(6) . .
C19 C20 C21 C22 -0.3(8) . .
C23 C20 C21 C22 177.6(6) . .
C18 N2 C22 C21 1.6(7) . .
Ir1 N2 C22 C21 -173.9(4) . .
C20 C21 C22 N2 -1.3(8) . .
C21 C20 C23 C24 -5.9(12) . .
C19 C20 C23 C24 171.9(9) . .
C21 C20 C23 C25 120.0(8) . .
C19 C20 C23 C25 -62.2(10) . .
C21 C20 C23 C26 -125.5(8) . .
C19 C20 C23 C26 52.3(10) . .
